data_7206712
loop_
_publ_author_name
'Guo, Fang'
'Zhang, Ming-qian'
'Lu, Na'
'Guan, Hong-yu'
'Tong, Jian'
'Wang, Bao-xin'

_publ_section_title
;
 Co-crystal of [CuCl4]2&#x2212; and L1 and its inclusion compounds with
 three different guests (L1 =
 N,N,N&#x2032;,N&#x2032;-tetra-p-methoxybenzyl-ethylenediamine)
;
_journal_issue 22
_journal_name_full CrystEngComm
_journal_page_first 6753
_journal_paper_doi 10.1039/c1ce05713h
_journal_volume 13
_journal_year 2011
_chemical_formula_sum 'C41 H47 Cl4 Cu N2 O4'
_chemical_formula_weight 837.15
_chemical_name_systematic
;
?
;
_space_group_IT_number 14
_symmetry_cell_setting monoclinic
_symmetry_space_group_name_Hall '-P 2ybc'
_symmetry_space_group_name_H-M 'P 1 21/c 1'
_atom_sites_solution_hydrogens geom
_atom_sites_solution_primary direct
_atom_sites_solution_secondary difmap
_audit_creation_method SHELXL-97
_cell_angle_alpha 90.00
_cell_angle_beta 95.29(3)
_cell_angle_gamma 90.00
_cell_formula_units_Z 4
_cell_length_a 10.467(2)
_cell_length_b 14.108(3)
_cell_length_c 27.330(6)
_cell_measurement_temperature 113(2)
_cell_volume 4018.6(15)
_computing_structure_refinement 'SHELXL-97 (Sheldrick, 1997)'
_computing_structure_solution 'SHELXS-97 (Sheldrick, 1990)'
_diffrn_ambient_temperature 113(2)
_diffrn_detector_area_resol_mean 7.31
_diffrn_measured_fraction_theta_full 0.997
_diffrn_measured_fraction_theta_max 0.997
_diffrn_measurement_device_type 'rigaku saturn CCD area detector'
_diffrn_measurement_method '\w and \f scans'
_diffrn_radiation_monochromator confocal
_diffrn_radiation_source 'rotating anode'
_diffrn_radiation_type MoK\a
_diffrn_radiation_wavelength 0.71073
_diffrn_reflns_av_R_equivalents 0.0325
_diffrn_reflns_av_sigmaI/netI 0.0263
_diffrn_reflns_limit_h_max 9
_diffrn_reflns_limit_h_min -12
_diffrn_reflns_limit_k_max 16
_diffrn_reflns_limit_k_min -16
_diffrn_reflns_limit_l_max 32
_diffrn_reflns_limit_l_min -32
_diffrn_reflns_number 29666
_diffrn_reflns_theta_full 25.02
_diffrn_reflns_theta_max 25.02
_diffrn_reflns_theta_min 2.35
_diffrn_standards_decay_% 0
_diffrn_standards_interval_count 0
_diffrn_standards_interval_time 0
_diffrn_standards_number 0
_exptl_absorpt_coefficient_mu 0.852
_exptl_absorpt_correction_T_max 0.9046
_exptl_absorpt_correction_T_min 0.8480
_exptl_absorpt_correction_type multi-scan
_exptl_absorpt_process_details crystalclear
_exptl_crystal_density_diffrn 1.384
_exptl_crystal_density_method 'not measured'
_exptl_crystal_F_000 1744
_exptl_crystal_size_max 0.20
_exptl_crystal_size_mid 0.18
_exptl_crystal_size_min 0.12
_refine_diff_density_max 0.392
_refine_diff_density_min -0.402
_refine_diff_density_rms 0.058
_refine_ls_extinction_coef 0.0165(6)
_refine_ls_extinction_expression Fc^*^=kFc[1+0.001xFc^2^\l^3^/sin(2\q)]^-1/4^
_refine_ls_extinction_method SHELXL
_refine_ls_goodness_of_fit_ref 0.961
_refine_ls_hydrogen_treatment mixed
_refine_ls_matrix_type full
_refine_ls_number_parameters 490
_refine_ls_number_reflns 7075
_refine_ls_number_restraints 8
_refine_ls_restrained_S_all 0.961
_refine_ls_R_factor_all 0.0361
_refine_ls_R_factor_gt 0.0325
_refine_ls_shift/su_max 0.001
_refine_ls_shift/su_mean 0.000
_refine_ls_structure_factor_coef Fsqd
_refine_ls_weighting_details 'calc w=1/[\s^2^(Fo^2^)+(0.0466P)^2^+3.1118P] where P=(Fo^2^+2Fc^2^)/3'
_refine_ls_weighting_scheme calc
_refine_ls_wR_factor_gt 0.0810
_refine_ls_wR_factor_ref 0.0835
_reflns_number_gt 6457
_reflns_number_total 7075
_reflns_threshold_expression >2sigma(I)
_cod_data_source_file c1ce05713h.txt
_cod_data_source_block CRYSTAL3
_cod_depositor_comments
;
The following automatic conversions were performed:

'_symmetry_cell_setting' value 'Monoclinic' changed to 'monoclinic'
according to /home/saulius/struct/CIF-dictionaries/cif_core.dic
dictionary named 'cif_core.dic' version 2.4.1 from
2010-06-29.

'_exptl_absorpt_correction_type' value 'MULTI-SCAN'
changed to 'multi-scan' according to
/home/saulius/struct/CIF-dictionaries/cif_core.dic dictionary named
'cif_core.dic' version 2.4.1 from 2010-06-29.

Automatic conversion script
Id: cif_fix_values 1715 2011-07-08 13:25:40Z adriana 
;
_cod_original_cell_volume 4018.6(14)
_cod_original_sg_symbol_H-M P2(1)/c
_cod_database_code 7206712

loop_
_symmetry_equiv_pos_as_xyz
'x, y, z'
'-x, y+1/2, -z+1/2'
'-x, -y, -z'
'x, -y-1/2, z-1/2'

loop_
_atom_site_label
_atom_site_type_symbol
_atom_site_fract_x
_atom_site_fract_y
_atom_site_fract_z
_atom_site_U_iso_or_equiv
_atom_site_adp_type
_atom_site_occupancy
_atom_site_symmetry_multiplicity
_atom_site_calc_flag
_atom_site_refinement_flags
Cu1 Cu 0.64770(2) 0.387969(15) 0.249184(9) 0.02116(10) Uani 1 1 d U
Cl1 Cl 0.66125(6) 0.31033(4) 0.17917(2) 0.03902(16) Uani 1 1 d .
Cl2 Cl 0.55084(5) 0.52100(3) 0.215194(17) 0.02434(13) Uani 1 1 d .
Cl3 Cl 0.75976(5) 0.45907(3) 0.31156(2) 0.03008(13) Uani 1 1 d .
Cl4 Cl 0.57243(5) 0.26628(3) 0.29323(2) 0.03090(14) Uani 1 1 d .
O1 O 0.89952(15) 0.82429(11) 0.04710(5) 0.0326(3) Uani 1 1 d .
O2 O 1.05418(17) 0.78851(12) 0.46561(6) 0.0397(4) Uani 1 1 d .
O3 O 1.06679(14) 1.01159(11) 0.40540(5) 0.0319(3) Uani 1 1 d .
O4 O 0.72621(16) 0.99339(12) -0.02066(5) 0.0386(4) Uani 1 1 d .
N1 N 0.70752(15) 0.75848(11) 0.25781(6) 0.0182(3) Uani 1 1 d D
N2 N 0.67057(14) 1.01492(10) 0.21426(6) 0.0166(3) Uani 1 1 d D
C1 C 1.0044(3) 0.88595(17) 0.03956(9) 0.0412(6) Uani 1 1 d .
H1D H 1.0024 0.9020 0.0046 0.062 Uiso 1 1 calc R
H1B H 1.0854 0.8541 0.0502 0.062 Uiso 1 1 calc R
H1C H 0.9971 0.9441 0.0588 0.062 Uiso 1 1 calc R
C2 C 0.8882(2) 0.79496(14) 0.09420(7) 0.0250(4) Uani 1 1 d .
C3 C 0.7794(2) 0.74092(14) 0.10083(8) 0.0256(4) Uani 1 1 d .
H3A H 0.7204 0.7255 0.0735 0.031 Uiso 1 1 calc R
C4 C 0.75757(19) 0.70991(13) 0.14722(7) 0.0238(4) Uani 1 1 d .
H4A H 0.6833 0.6734 0.1516 0.029 Uiso 1 1 calc R
C5 C 0.84362(18) 0.73168(13) 0.18784(7) 0.0209(4) Uani 1 1 d .
C6 C 0.95327(19) 0.78277(13) 0.18052(7) 0.0230(4) Uani 1 1 d .
H6A H 1.0138 0.7961 0.2077 0.028 Uiso 1 1 calc R
C7 C 0.97625(19) 0.81501(14) 0.13393(8) 0.0254(4) Uani 1 1 d .
H7A H 1.0515 0.8504 0.1294 0.031 Uiso 1 1 calc R
C8 C 0.81606(19) 0.70254(13) 0.23865(7) 0.0227(4) Uani 1 1 d .
H8A H 0.8946 0.7112 0.2613 0.027 Uiso 1 1 calc R
H8B H 0.7938 0.6343 0.2384 0.027 Uiso 1 1 calc R
C9 C 0.67587(18) 0.71969(13) 0.30747(7) 0.0220(4) Uani 1 1 d .
H9A H 0.5930 0.7468 0.3154 0.026 Uiso 1 1 calc R
H9B H 0.6651 0.6501 0.3048 0.026 Uiso 1 1 calc R
C10 C 0.77589(18) 0.74094(13) 0.34915(7) 0.0211(4) Uani 1 1 d .
C11 C 0.88428(19) 0.68308(14) 0.35822(7) 0.0234(4) Uani 1 1 d .
H11A H 0.8958 0.6305 0.3374 0.028 Uiso 1 1 calc R
C12 C 0.9743(2) 0.70168(15) 0.39704(7) 0.0284(5) Uani 1 1 d .
H12A H 1.0480 0.6624 0.4024 0.034 Uiso 1 1 calc R
C13 C 0.9585(2) 0.77751(15) 0.42849(8) 0.0294(5) Uani 1 1 d .
C14 C 0.8509(2) 0.83438(15) 0.42073(8) 0.0334(5) Uani 1 1 d .
H14A H 0.8385 0.8858 0.4422 0.040 Uiso 1 1 calc R
C15 C 0.7610(2) 0.81567(14) 0.38115(8) 0.0292(5) Uani 1 1 d .
H15A H 0.6874 0.8551 0.3759 0.035 Uiso 1 1 calc R
C16 C 1.0377(3) 0.85988(18) 0.50173(9) 0.0492(7) Uani 1 1 d .
H16A H 1.1126 0.8604 0.5261 0.074 Uiso 1 1 calc R
H16B H 0.9604 0.8461 0.5181 0.074 Uiso 1 1 calc R
H16C H 1.0289 0.9220 0.4857 0.074 Uiso 1 1 calc R
C17 C 0.72941(18) 0.86398(12) 0.26036(7) 0.0195(4) Uani 1 1 d .
H17A H 0.8197 0.8766 0.2728 0.023 Uiso 1 1 calc R
H17B H 0.6735 0.8921 0.2838 0.023 Uiso 1 1 calc R
C18 C 0.70081(19) 0.91125(13) 0.20978(7) 0.0202(4) Uani 1 1 d .
H18A H 0.7761 0.9038 0.1907 0.024 Uiso 1 1 calc R
H18B H 0.6271 0.8789 0.1916 0.024 Uiso 1 1 calc R
C19 C 1.1931(2) 0.97156(18) 0.40851(9) 0.0396(6) Uani 1 1 d .
H19A H 1.2268 0.9665 0.4431 0.059 Uiso 1 1 calc R
H19B H 1.2495 1.0124 0.3910 0.059 Uiso 1 1 calc R
H19C H 1.1895 0.9084 0.3935 0.059 Uiso 1 1 calc R
C20 C 1.00558(19) 1.02310(14) 0.35951(7) 0.0241(4) Uani 1 1 d .
C21 C 0.8867(2) 1.06792(15) 0.35780(8) 0.0270(4) Uani 1 1 d .
H21A H 0.8527 1.0863 0.3874 0.032 Uiso 1 1 calc R
C22 C 0.81851(19) 1.08566(14) 0.31320(8) 0.0242(4) Uani 1 1 d .
H22A H 0.7379 1.1169 0.3123 0.029 Uiso 1 1 calc R
C23 C 0.86606(18) 1.05843(13) 0.26923(7) 0.0199(4) Uani 1 1 d .
C24 C 0.98399(18) 1.01252(13) 0.27132(7) 0.0218(4) Uani 1 1 d .
H24A H 1.0174 0.9932 0.2417 0.026 Uiso 1 1 calc R
C25 C 1.05395(18) 0.99439(13) 0.31624(8) 0.0235(4) Uani 1 1 d .
H25A H 1.1342 0.9626 0.3173 0.028 Uiso 1 1 calc R
C26 C 0.78863(18) 1.07712(13) 0.22116(7) 0.0229(4) Uani 1 1 d .
H26A H 0.8428 1.0656 0.1939 0.027 Uiso 1 1 calc R
H26B H 0.7621 1.1445 0.2198 0.027 Uiso 1 1 calc R
C27 C 0.57732(17) 1.04865(13) 0.17128(7) 0.0202(4) Uani 1 1 d .
H27A H 0.4937 1.0169 0.1734 0.024 Uiso 1 1 calc R
H27B H 0.5635 1.1176 0.1748 0.024 Uiso 1 1 calc R
C28 C 0.62058(17) 1.03030(13) 0.12131(7) 0.0185(4) Uani 1 1 d .
C29 C 0.69422(18) 1.09684(14) 0.09844(7) 0.0220(4) Uani 1 1 d .
H29A H 0.7215 1.1530 0.1155 0.026 Uiso 1 1 calc R
C30 C 0.72785(19) 1.08214(15) 0.05134(7) 0.0261(4) Uani 1 1 d .
H30A H 0.7782 1.1280 0.0364 0.031 Uiso 1 1 calc R
C31 C 0.68815(19) 1.00026(15) 0.02562(7) 0.0268(4) Uani 1 1 d .
C32 C 0.6141(2) 0.93415(15) 0.04759(8) 0.0291(5) Uani 1 1 d .
H32A H 0.5864 0.8783 0.0303 0.035 Uiso 1 1 calc R
C33 C 0.58029(19) 0.94952(14) 0.09487(7) 0.0249(4) Uani 1 1 d .
H33A H 0.5287 0.9041 0.1095 0.030 Uiso 1 1 calc R
C34 C 0.6878(3) 0.9103(2) -0.04870(9) 0.0468(7) Uani 1 1 d .
H34A H 0.7213 0.9139 -0.0810 0.070 Uiso 1 1 calc R
H34B H 0.5940 0.9067 -0.0529 0.070 Uiso 1 1 calc R
H34C H 0.7222 0.8538 -0.0313 0.070 Uiso 1 1 calc R
C35 C 0.5035(5) 0.9559(4) 0.41981(17) 0.0420(13) Uani 0.50 1 d P
H35A H 0.510(6) 0.955(5) 0.394(2) 0.063 Uiso 0.50 1 d P
C36 C 0.4688(4) 0.8765(3) 0.44456(18) 0.0354(11) Uani 0.50 1 d P
H36A H 0.4531 0.8200 0.4260 0.043 Uiso 0.50 1 calc PR
C37 C 0.4567(3) 0.8728(2) 0.48817(14) 0.0601(9) Uani 1 1 d .
C38 C 0.4177(3) 0.7916(2) 0.51472(17) 0.0728(11) Uani 1 1 d .
H38A H 0.3994 0.7338 0.4977 0.087 Uiso 1 1 calc R
C39 C 0.4064(3) 0.7965(3) 0.56449(16) 0.0707(10) Uani 1 1 d .
H39A H 0.3805 0.7422 0.5816 0.085 Uiso 1 1 calc R
C40 C 0.4324(3) 0.8789(2) 0.58897(15) 0.0687(10) Uani 1 1 d .
H40A H 0.4254 0.8813 0.6234 0.082 Uiso 1 1 calc R
C41 C 0.4687(3) 0.9592(2) 0.56503(16) 0.0664(9) Uani 1 1 d .
C42 C 0.4811(2) 0.95775(19) 0.51380(16) 0.0634(10) Uani 1 1 d .
H1A H 0.6354(14) 0.7490(17) 0.2379(7) 0.031(6) Uiso 1 1 d D
H2A H 0.6236(17) 1.0232(14) 0.2395(5) 0.016(5) Uiso 1 1 d D

loop_
_atom_site_aniso_label
_atom_site_aniso_U_11
_atom_site_aniso_U_22
_atom_site_aniso_U_33
_atom_site_aniso_U_23
_atom_site_aniso_U_13
_atom_site_aniso_U_12
Cu1 0.01967(14) 0.01283(13) 0.03144(16) 0.00073(9) 0.00480(10) -0.00040(9)
Cl1 0.0558(4) 0.0210(3) 0.0430(3) -0.0087(2) 0.0190(3) -0.0044(2)
Cl2 0.0277(3) 0.0197(2) 0.0266(3) 0.00569(18) 0.0077(2) 0.00528(19)
Cl3 0.0258(3) 0.0243(3) 0.0388(3) -0.0001(2) -0.0043(2) -0.0013(2)
Cl4 0.0207(2) 0.0230(2) 0.0479(3) 0.0158(2) -0.0026(2) -0.00321(19)
O1 0.0360(8) 0.0369(8) 0.0258(8) 0.0053(6) 0.0084(6) -0.0010(7)
O2 0.0503(10) 0.0413(9) 0.0253(8) -0.0041(7) -0.0087(7) -0.0039(8)
O3 0.0266(8) 0.0428(9) 0.0251(8) 0.0011(6) -0.0046(6) 0.0057(7)
O4 0.0380(9) 0.0564(10) 0.0215(8) -0.0120(7) 0.0039(7) 0.0039(8)
N1 0.0162(8) 0.0162(7) 0.0220(8) 0.0040(6) 0.0008(7) -0.0014(6)
N2 0.0169(8) 0.0162(7) 0.0170(8) 0.0026(6) 0.0024(6) 0.0019(6)
C1 0.0484(15) 0.0392(13) 0.0388(14) 0.0083(10) 0.0184(12) -0.0051(11)
C2 0.0284(11) 0.0221(10) 0.0255(10) -0.0003(8) 0.0077(9) 0.0042(8)
C3 0.0254(10) 0.0241(10) 0.0271(11) -0.0034(8) 0.0013(8) -0.0005(8)
C4 0.0212(10) 0.0189(9) 0.0317(11) -0.0007(8) 0.0053(8) -0.0017(8)
C5 0.0212(10) 0.0154(9) 0.0265(10) 0.0005(7) 0.0036(8) 0.0038(7)
C6 0.0195(10) 0.0228(10) 0.0267(10) -0.0022(8) 0.0011(8) 0.0029(8)
C7 0.0201(10) 0.0232(10) 0.0339(12) 0.0010(8) 0.0079(8) -0.0012(8)
C8 0.0214(10) 0.0184(9) 0.0288(11) 0.0032(8) 0.0051(8) 0.0047(8)
C9 0.0189(9) 0.0215(9) 0.0264(10) 0.0093(8) 0.0058(8) -0.0013(8)
C10 0.0221(10) 0.0210(9) 0.0207(10) 0.0073(7) 0.0042(8) -0.0005(8)
C11 0.0266(10) 0.0208(9) 0.0228(10) 0.0010(8) 0.0027(8) 0.0022(8)
C12 0.0275(11) 0.0308(11) 0.0267(11) 0.0023(9) 0.0014(9) 0.0054(9)
C13 0.0377(12) 0.0279(11) 0.0221(10) 0.0033(8) 0.0001(9) -0.0042(9)
C14 0.0511(14) 0.0251(11) 0.0246(11) -0.0025(9) 0.0057(10) 0.0036(10)
C15 0.0352(12) 0.0254(10) 0.0281(11) 0.0041(8) 0.0082(9) 0.0089(9)
C16 0.077(2) 0.0410(14) 0.0276(13) -0.0069(11) -0.0079(12) -0.0086(14)
C17 0.0212(10) 0.0136(8) 0.0233(10) 0.0031(7) 0.0006(8) 0.0001(7)
C18 0.0240(10) 0.0145(9) 0.0222(10) 0.0017(7) 0.0014(8) 0.0003(8)
C19 0.0260(11) 0.0521(15) 0.0385(13) 0.0070(11) -0.0088(10) 0.0072(11)
C20 0.0228(10) 0.0215(9) 0.0271(11) 0.0006(8) -0.0030(8) -0.0012(8)
C21 0.0263(11) 0.0291(11) 0.0257(11) -0.0063(8) 0.0034(8) 0.0049(9)
C22 0.0203(10) 0.0207(9) 0.0316(11) -0.0032(8) 0.0014(8) 0.0043(8)
C23 0.0197(9) 0.0154(9) 0.0243(10) 0.0013(7) 0.0002(8) -0.0032(7)
C24 0.0199(10) 0.0199(9) 0.0262(10) -0.0027(8) 0.0053(8) -0.0051(8)
C25 0.0159(9) 0.0224(10) 0.0322(11) 0.0001(8) 0.0018(8) 0.0007(8)
C26 0.0232(10) 0.0187(9) 0.0265(11) 0.0041(8) 0.0005(8) -0.0048(8)
C27 0.0158(9) 0.0224(9) 0.0221(10) 0.0058(8) -0.0001(8) 0.0044(8)
C28 0.0153(9) 0.0205(9) 0.0193(9) 0.0021(7) -0.0012(7) 0.0036(7)
C29 0.0223(10) 0.0219(9) 0.0215(10) -0.0010(8) 0.0002(8) -0.0017(8)
C30 0.0227(10) 0.0329(11) 0.0228(10) 0.0018(8) 0.0025(8) -0.0032(9)
C31 0.0223(10) 0.0380(12) 0.0198(10) -0.0044(9) -0.0008(8) 0.0069(9)
C32 0.0339(12) 0.0242(10) 0.0274(11) -0.0055(8) -0.0077(9) 0.0029(9)
C33 0.0241(10) 0.0223(9) 0.0271(11) 0.0034(8) -0.0049(8) -0.0025(8)
C34 0.0483(15) 0.0617(16) 0.0288(13) -0.0212(12) -0.0054(11) 0.0160(13)
C35 0.034(3) 0.071(4) 0.020(2) -0.009(2) 0.001(2) 0.028(3)
C36 0.031(2) 0.041(3) 0.031(3) -0.019(2) -0.012(2) 0.017(2)
C37 0.0297(14) 0.0474(16) 0.099(3) 0.0176(16) -0.0135(15) 0.0050(12)
C38 0.0364(16) 0.0378(15) 0.138(4) 0.0066(18) -0.0266(19) 0.0031(12)
C39 0.0374(16) 0.070(2) 0.101(3) 0.038(2) -0.0099(17) 0.0025(15)
C40 0.0311(15) 0.068(2) 0.106(3) 0.0225(19) 0.0011(16) 0.0138(14)
C41 0.0261(14) 0.059(2) 0.112(3) 0.013(2) -0.0048(16) 0.0139(13)
C42 0.0165(12) 0.0382(14) 0.132(3) 0.0190(17) -0.0115(15) 0.0078(11)

loop_
_atom_type_symbol
_atom_type_description
_atom_type_scat_dispersion_real
_atom_type_scat_dispersion_imag
_atom_type_scat_source
C C 0.0033 0.0016 'International Tables Vol C Tables 4.2.6.8 and 6.1.1.4'
H H 0.0000 0.0000 'International Tables Vol C Tables 4.2.6.8 and 6.1.1.4'
N N 0.0061 0.0033 'International Tables Vol C Tables 4.2.6.8 and 6.1.1.4'
O O 0.0106 0.0060 'International Tables Vol C Tables 4.2.6.8 and 6.1.1.4'
Cl Cl 0.1484 0.1585 'International Tables Vol C Tables 4.2.6.8 and 6.1.1.4'
Cu Cu 0.3201 1.2651 'International Tables Vol C Tables 4.2.6.8 and 6.1.1.4'

loop_
_geom_angle_atom_site_label_1
_geom_angle_atom_site_label_2
_geom_angle_atom_site_label_3
_geom_angle
_geom_angle_site_symmetry_1
_geom_angle_site_symmetry_3
Cl3 Cu1 Cl1 144.50(3) . .
Cl3 Cu1 Cl4 96.82(3) . .
Cl1 Cu1 Cl4 97.83(3) . .
Cl3 Cu1 Cl2 97.13(3) . .
Cl1 Cu1 Cl2 96.65(3) . .
Cl4 Cu1 Cl2 132.10(2) . .
C2 O1 C1 116.98(17) . .
C13 O2 C16 117.71(19) . .
C20 O3 C19 116.99(17) . .
C31 O4 C34 117.47(19) . .
C17 N1 C8 114.50(14) . .
C17 N1 C9 110.93(14) . .
C8 N1 C9 110.57(14) . .
C17 N1 H1A 106.8(15) . .
C8 N1 H1A 109.1(15) . .
C9 N1 H1A 104.3(15) . .
C18 N2 C26 113.49(14) . .
C18 N2 C27 111.33(14) . .
C26 N2 C27 111.76(14) . .
C18 N2 H2A 109.0(13) . .
C26 N2 H2A 109.3(13) . .
C27 N2 H2A 101.2(13) . .
O1 C1 H1D 109.5 . .
O1 C1 H1B 109.5 . .
H1D C1 H1B 109.5 . .
O1 C1 H1C 109.5 . .
H1D C1 H1C 109.5 . .
H1B C1 H1C 109.5 . .
O1 C2 C7 124.51(18) . .
O1 C2 C3 115.45(18) . .
C7 C2 C3 120.05(18) . .
C4 C3 C2 119.89(19) . .
C4 C3 H3A 120.1 . .
C2 C3 H3A 120.1 . .
C3 C4 C5 120.74(18) . .
C3 C4 H4A 119.6 . .
C5 C4 H4A 119.6 . .
C6 C5 C4 118.78(18) . .
C6 C5 C8 120.55(18) . .
C4 C5 C8 120.64(17) . .
C5 C6 C7 121.11(19) . .
C5 C6 H6A 119.4 . .
C7 C6 H6A 119.4 . .
C2 C7 C6 119.39(18) . .
C2 C7 H7A 120.3 . .
C6 C7 H7A 120.3 . .
C5 C8 N1 113.02(15) . .
C5 C8 H8A 109.0 . .
N1 C8 H8A 109.0 . .
C5 C8 H8B 109.0 . .
N1 C8 H8B 109.0 . .
H8A C8 H8B 107.8 . .
C10 C9 N1 114.11(15) . .
C10 C9 H9A 108.7 . .
N1 C9 H9A 108.7 . .
C10 C9 H9B 108.7 . .
N1 C9 H9B 108.7 . .
H9A C9 H9B 107.6 . .
C15 C10 C11 117.86(19) . .
C15 C10 C9 121.17(18) . .
C11 C10 C9 120.90(18) . .
C12 C11 C10 120.71(19) . .
C12 C11 H11A 119.6 . .
C10 C11 H11A 119.6 . .
C11 C12 C13 120.7(2) . .
C11 C12 H12A 119.7 . .
C13 C12 H12A 119.7 . .
O2 C13 C14 125.3(2) . .
O2 C13 C12 115.14(19) . .
C14 C13 C12 119.5(2) . .
C13 C14 C15 119.47(19) . .
C13 C14 H14A 120.3 . .
C15 C14 H14A 120.3 . .
C10 C15 C14 121.8(2) . .
C10 C15 H15A 119.1 . .
C14 C15 H15A 119.1 . .
O2 C16 H16A 109.5 . .
O2 C16 H16B 109.5 . .
H16A C16 H16B 109.5 . .
O2 C16 H16C 109.5 . .
H16A C16 H16C 109.5 . .
H16B C16 H16C 109.5 . .
N1 C17 C18 111.74(15) . .
N1 C17 H17A 109.3 . .
C18 C17 H17A 109.3 . .
N1 C17 H17B 109.3 . .
C18 C17 H17B 109.3 . .
H17A C17 H17B 107.9 . .
N2 C18 C17 111.92(15) . .
N2 C18 H18A 109.2 . .
C17 C18 H18A 109.2 . .
N2 C18 H18B 109.2 . .
C17 C18 H18B 109.2 . .
H18A C18 H18B 107.9 . .
O3 C19 H19A 109.5 . .
O3 C19 H19B 109.5 . .
H19A C19 H19B 109.5 . .
O3 C19 H19C 109.5 . .
H19A C19 H19C 109.5 . .
H19B C19 H19C 109.5 . .
O3 C20 C25 124.81(18) . .
O3 C20 C21 115.29(18) . .
C25 C20 C21 119.90(19) . .
C22 C21 C20 120.05(19) . .
C22 C21 H21A 120.0 . .
C20 C21 H21A 120.0 . .
C21 C22 C23 120.98(18) . .
C21 C22 H22A 119.5 . .
C23 C22 H22A 119.5 . .
C24 C23 C22 118.57(18) . .
C24 C23 C26 121.54(18) . .
C22 C23 C26 119.88(17) . .
C23 C24 C25 120.93(18) . .
C23 C24 H24A 119.5 . .
C25 C24 H24A 119.5 . .
C20 C25 C24 119.55(18) . .
C20 C25 H25A 120.2 . .
C24 C25 H25A 120.2 . .
C23 C26 N2 112.08(15) . .
C23 C26 H26A 109.2 . .
N2 C26 H26A 109.2 . .
C23 C26 H26B 109.2 . .
N2 C26 H26B 109.2 . .
H26A C26 H26B 107.9 . .
C28 C27 N2 114.83(14) . .
C28 C27 H27A 108.6 . .
N2 C27 H27A 108.6 . .
C28 C27 H27B 108.6 . .
N2 C27 H27B 108.6 . .
H27A C27 H27B 107.5 . .
C33 C28 C29 118.04(18) . .
C33 C28 C27 120.71(17) . .
C29 C28 C27 121.08(17) . .
C30 C29 C28 120.95(18) . .
C30 C29 H29A 119.5 . .
C28 C29 H29A 119.5 . .
C29 C30 C31 120.28(19) . .
C29 C30 H30A 119.9 . .
C31 C30 H30A 119.9 . .
O4 C31 C32 125.26(19) . .
O4 C31 C30 115.29(19) . .
C32 C31 C30 119.45(18) . .
C31 C32 C33 119.97(19) . .
C31 C32 H32A 120.0 . .
C33 C32 H32A 120.0 . .
C32 C33 C28 121.31(19) . .
C32 C33 H33A 119.3 . .
C28 C33 H33A 119.3 . .
O4 C34 H34A 109.5 . .
O4 C34 H34B 109.5 . .
H34A C34 H34B 109.5 . .
O4 C34 H34C 109.5 . .
H34A C34 H34C 109.5 . .
H34B C34 H34C 109.5 . .
C41 C35 C36 131.3(4) 3_676 .
C41 C35 H35A 107(6) 3_676 .
C36 C35 H35A 122(6) . .
C37 C36 C35 125.1(4) . .
C37 C36 H36A 117.4 . .
C35 C36 H36A 117.4 . .
C36 C37 C42 115.2(4) . .
C36 C37 C38 126.3(4) . .
C42 C37 C38 118.5(4) . .
C39 C38 C37 120.9(3) . .
C39 C38 H38A 119.5 . .
C37 C38 H38A 119.5 . .
C40 C39 C38 119.8(3) . .
C40 C39 H39A 120.1 . .
C38 C39 H39A 120.1 . .
C39 C40 C41 121.5(4) . .
C39 C40 H40A 119.3 . .
C41 C40 H40A 119.3 . .
C35 C41 C40 132.3(5) 3_676 .
C35 C41 C42 107.0(4) 3_676 .
C40 C41 C42 120.7(4) . .
C37 C42 C41 118.5(3) . .
C37 C42 C42 118.6(5) . 3_676
C41 C42 C42 122.9(4) . 3_676

loop_
_geom_bond_atom_site_label_1
_geom_bond_atom_site_label_2
_geom_bond_distance
_geom_bond_site_symmetry_2
Cu1 Cl3 2.2181(8) .
Cu1 Cl1 2.2207(7) .
Cu1 Cl4 2.2787(6) .
Cu1 Cl2 2.2890(6) .
O1 C2 1.368(2) .
O1 C1 1.430(3) .
O2 C13 1.367(3) .
O2 C16 1.432(3) .
O3 C20 1.365(2) .
O3 C19 1.433(3) .
O4 C31 1.364(2) .
O4 C34 1.437(3) .
N1 C17 1.507(2) .
N1 C8 1.516(2) .
N1 C9 1.528(2) .
N1 H1A 0.900(10) .
N2 C18 1.504(2) .
N2 C26 1.513(2) .
N2 C27 1.532(2) .
N2 H2A 0.890(9) .
C1 H1D 0.9800 .
C1 H1B 0.9800 .
C1 H1C 0.9800 .
C2 C7 1.387(3) .
C2 C3 1.397(3) .
C3 C4 1.380(3) .
C3 H3A 0.9500 .
C4 C5 1.398(3) .
C4 H4A 0.9500 .
C5 C6 1.385(3) .
C5 C8 1.501(3) .
C6 C7 1.394(3) .
C6 H6A 0.9500 .
C7 H7A 0.9500 .
C8 H8A 0.9900 .
C8 H8B 0.9900 .
C9 C10 1.504(3) .
C9 H9A 0.9900 .
C9 H9B 0.9900 .
C10 C15 1.388(3) .
C10 C11 1.401(3) .
C11 C12 1.378(3) .
C11 H11A 0.9500 .
C12 C13 1.392(3) .
C12 H12A 0.9500 .
C13 C14 1.383(3) .
C14 C15 1.392(3) .
C14 H14A 0.9500 .
C15 H15A 0.9500 .
C16 H16A 0.9800 .
C16 H16B 0.9800 .
C16 H16C 0.9800 .
C17 C18 1.539(3) .
C17 H17A 0.9900 .
C17 H17B 0.9900 .
C18 H18A 0.9900 .
C18 H18B 0.9900 .
C19 H19A 0.9800 .
C19 H19B 0.9800 .
C19 H19C 0.9800 .
C20 C25 1.389(3) .
C20 C21 1.392(3) .
C21 C22 1.378(3) .
C21 H21A 0.9500 .
C22 C23 1.396(3) .
C22 H22A 0.9500 .
C23 C24 1.391(3) .
C23 C26 1.502(3) .
C24 C25 1.394(3) .
C24 H24A 0.9500 .
C25 H25A 0.9500 .
C26 H26A 0.9900 .
C26 H26B 0.9900 .
C27 C28 1.500(3) .
C27 H27A 0.9900 .
C27 H27B 0.9900 .
C28 C33 1.394(3) .
C28 C29 1.398(3) .
C29 C30 1.381(3) .
C29 H29A 0.9500 .
C30 C31 1.396(3) .
C30 H30A 0.9500 .
C31 C32 1.385(3) .
C32 C33 1.388(3) .
C32 H32A 0.9500 .
C33 H33A 0.9500 .
C34 H34A 0.9800 .
C34 H34B 0.9800 .
C34 H34C 0.9800 .
C35 C41 1.292(7) 3_676
C35 C36 1.375(8) .
C35 H35A 0.71(6) .
C36 C37 1.211(6) .
C36 H36A 0.9500 .
C37 C42 1.400(5) .
C37 C38 1.435(5) .
C38 C39 1.378(5) .
C38 H38A 0.9500 .
C39 C40 1.357(5) .
C39 H39A 0.9500 .
C40 C41 1.380(5) .
C40 H40A 0.9500 .
C41 C35 1.292(7) 3_676
C41 C42 1.418(5) .
C42 C42 1.484(6) 3_676

loop_
_geom_torsion_atom_site_label_1
_geom_torsion_atom_site_label_2
_geom_torsion_atom_site_label_3
_geom_torsion_atom_site_label_4
_geom_torsion
_geom_torsion_site_symmetry_1
_geom_torsion_site_symmetry_4
C1 O1 C2 C7 -5.1(3) . .
C1 O1 C2 C3 175.22(18) . .
O1 C2 C3 C4 -178.39(17) . .
C7 C2 C3 C4 1.9(3) . .
C2 C3 C4 C5 -0.2(3) . .
C3 C4 C5 C6 -1.8(3) . .
C3 C4 C5 C8 176.57(17) . .
C4 C5 C6 C7 2.2(3) . .
C8 C5 C6 C7 -176.22(17) . .
O1 C2 C7 C6 178.78(18) . .
C3 C2 C7 C6 -1.6(3) . .
C5 C6 C7 C2 -0.5(3) . .
C6 C5 C8 N1 107.4(2) . .
C4 C5 C8 N1 -70.9(2) . .
C17 N1 C8 C5 -59.0(2) . .
C9 N1 C8 C5 174.81(15) . .
C17 N1 C9 C10 -56.5(2) . .
C8 N1 C9 C10 71.6(2) . .
N1 C9 C10 C15 99.0(2) . .
N1 C9 C10 C11 -84.0(2) . .
C15 C10 C11 C12 -1.6(3) . .
C9 C10 C11 C12 -178.66(18) . .
C10 C11 C12 C13 1.0(3) . .
C16 O2 C13 C14 5.1(3) . .
C16 O2 C13 C12 -174.5(2) . .
C11 C12 C13 O2 179.90(18) . .
C11 C12 C13 C14 0.3(3) . .
O2 C13 C14 C15 179.5(2) . .
C12 C13 C14 C15 -0.9(3) . .
C11 C10 C15 C14 1.0(3) . .
C9 C10 C15 C14 178.05(18) . .
C13 C14 C15 C10 0.3(3) . .
C8 N1 C17 C18 79.89(19) . .
C9 N1 C17 C18 -154.12(15) . .
C26 N2 C18 C17 83.35(19) . .
C27 N2 C18 C17 -149.52(15) . .
N1 C17 C18 N2 157.15(15) . .
C19 O3 C20 C25 3.6(3) . .
C19 O3 C20 C21 -175.91(19) . .
O3 C20 C21 C22 178.06(18) . .
C25 C20 C21 C22 -1.4(3) . .
C20 C21 C22 C23 0.7(3) . .
C21 C22 C23 C24 0.2(3) . .
C21 C22 C23 C26 178.92(18) . .
C22 C23 C24 C25 -0.4(3) . .
C26 C23 C24 C25 -179.04(17) . .
O3 C20 C25 C24 -178.15(18) . .
C21 C20 C25 C24 1.3(3) . .
C23 C24 C25 C20 -0.4(3) . .
C24 C23 C26 N2 108.5(2) . .
C22 C23 C26 N2 -70.2(2) . .
C18 N2 C26 C23 -65.7(2) . .
C27 N2 C26 C23 167.42(15) . .
C18 N2 C27 C28 -55.6(2) . .
C26 N2 C27 C28 72.5(2) . .
N2 C27 C28 C33 95.1(2) . .
N2 C27 C28 C29 -89.7(2) . .
C33 C28 C29 C30 -1.1(3) . .
C27 C28 C29 C30 -176.35(17) . .
C28 C29 C30 C31 0.3(3) . .
C34 O4 C31 C32 -0.9(3) . .
C34 O4 C31 C30 179.96(19) . .
C29 C30 C31 O4 179.63(18) . .
C29 C30 C31 C32 0.4(3) . .
O4 C31 C32 C33 -179.34(19) . .
C30 C31 C32 C33 -0.2(3) . .
C31 C32 C33 C28 -0.7(3) . .
C29 C28 C33 C32 1.3(3) . .
C27 C28 C33 C32 176.59(18) . .
C41 C35 C36 C37 0.6(8) 3_676 .
C35 C36 C37 C42 -0.1(6) . .
C35 C36 C37 C38 178.4(4) . .
C36 C37 C38 C39 -179.5(4) . .
C42 C37 C38 C39 -1.0(4) . .
C37 C38 C39 C40 0.0(4) . .
C38 C39 C40 C41 0.8(5) . .
C39 C40 C41 C35 179.3(4) . 3_676
C39 C40 C41 C42 -0.5(4) . .
C36 C37 C42 C41 179.9(3) . .
C38 C37 C42 C41 1.2(4) . .
C36 C37 C42 C42 -0.1(5) . 3_676
C38 C37 C42 C42 -178.8(3) . 3_676
C35 C41 C42 C37 179.7(3) 3_676 .
C40 C41 C42 C37 -0.5(4) . .
C35 C41 C42 C42 -0.3(5) 3_676 3_676
C40 C41 C42 C42 179.5(3) . 3_676
